data_4109764
loop_
_publ_author_name
'Sheng-qing Xia'
'Svilen Bobev'

_publ_section_title
;
 Interplay between Size and Electronic Effects in Determining the
 Homogeneity Range of the A9Zn4+xPn9 and A9Cd4+xPn9 Phases (0 <=x<= 0.5),
 A = Ca, Sr, Yb, Eu; Pn = Sb, Bi
;
_journal_name_full 'Journal of the American Chemical Society'
_journal_page_first 10011
_journal_page_last 10018
_journal_paper_doi 10.1021/ja0728425
_journal_volume 129
_journal_year 2007
_chemical_formula_moiety 'Bi9 Zn4.03,9(Yb)'
_chemical_formula_sum 'Bi9 Yb9 Zn4.03'
_chemical_formula_weight 3701.29
_chemical_name_systematic
; 
 ? 
;
_space_group_IT_number 55
_symmetry_cell_setting orthorhombic
_symmetry_space_group_name_Hall '-P 2 2ab'
_symmetry_space_group_name_H-M 'P b a m'
_atom_sites_solution_primary direct
_atom_sites_solution_secondary difmap
_audit_creation_method SHELXL-97
_cell_angle_alpha 90.00
_cell_angle_beta 90.00
_cell_angle_gamma 90.00
_cell_formula_units_Z 2
_cell_length_a 21.997(3)
_cell_length_b 12.5243(14)
_cell_length_c 4.6283(5)
_cell_measurement_reflns_used 9832
_cell_measurement_temperature 120(2)
_cell_measurement_theta_max 27.10
_cell_measurement_theta_min 1.85
_cell_volume 1275.1(3)
_computing_cell_refinement 'SMART (Bruker, 2000)'
_computing_data_collection 'SMART (Bruker, 2000)'
_computing_data_reduction 'SAINT (Bruker, 1999)'
_computing_molecular_graphics 'SHELXTL 5.1 (Sheldrick, 1994)'
_computing_publication_material 'SHELXL-97 (Sheldrick, 1997)'
_computing_structure_refinement 'SHELXL-97 (Sheldrick, 1997)'
_computing_structure_solution 'SHELXS-97 (Sheldrick, 1990)'
_diffrn_ambient_temperature 120(2)
_diffrn_measured_fraction_theta_full 1.000
_diffrn_measured_fraction_theta_max 1.000
_diffrn_measurement_device_type 'Bruker Smart'
_diffrn_measurement_method \w
_diffrn_radiation_monochromator graphite
_diffrn_radiation_source 'fine-focus sealed tube'
_diffrn_radiation_type MoK\a
_diffrn_radiation_wavelength 0.71073
_diffrn_reflns_av_R_equivalents 0.0758
_diffrn_reflns_av_sigmaI/netI 0.0495
_diffrn_reflns_limit_h_max 28
_diffrn_reflns_limit_h_min -24
_diffrn_reflns_limit_k_max 16
_diffrn_reflns_limit_k_min -16
_diffrn_reflns_limit_l_max 5
_diffrn_reflns_limit_l_min -5
_diffrn_reflns_number 9832
_diffrn_reflns_theta_full 27.10
_diffrn_reflns_theta_max 27.10
_diffrn_reflns_theta_min 1.85
_exptl_absorpt_coefficient_mu 98.139
_exptl_absorpt_correction_T_max 0.1106
_exptl_absorpt_correction_T_min 0.0668
_exptl_absorpt_correction_type multi-scan
_exptl_absorpt_process_details 'SADABS (Sheldrick, 2003)'
_exptl_crystal_colour black
_exptl_crystal_density_diffrn 9.640
_exptl_crystal_description irregular
_exptl_crystal_F_000 2994
_exptl_crystal_size_max 0.06
_exptl_crystal_size_mid 0.05
_exptl_crystal_size_min 0.04
_refine_diff_density_max 4.544
_refine_diff_density_min -2.816
_refine_diff_density_rms 0.712
_refine_ls_extinction_coef 0.00061(4)
_refine_ls_extinction_expression Fc^*^=kFc[1+0.001xFc^2^\l^3^/sin(2\q)]^-1/4^
_refine_ls_extinction_method SHELXL
_refine_ls_goodness_of_fit_ref 1.091
_refine_ls_matrix_type full
_refine_ls_number_parameters 73
_refine_ls_number_reflns 1573
_refine_ls_number_restraints 0
_refine_ls_restrained_S_all 1.091
_refine_ls_R_factor_all 0.0486
_refine_ls_R_factor_gt 0.0362
_refine_ls_shift/su_max 0.001
_refine_ls_shift/su_mean 0.000
_refine_ls_structure_factor_coef Fsqd
_refine_ls_weighting_details 'calc w=1/[\s^2^(Fo^2^)+(0.0413P)^2^+0.0000P] where P=(Fo^2^+2Fc^2^)/3'
_refine_ls_weighting_scheme calc
_refine_ls_wR_factor_gt 0.0813
_refine_ls_wR_factor_ref 0.0856
_reflns_number_gt 1316
_reflns_number_total 1573
_reflns_threshold_expression >2sigma(I)
_cod_data_source_file ja0728425si20070503_025634_6.cif
_cod_data_source_block Yb9Zn4.03(2)Bi9_/_CSD-417977
_cod_original_cell_volume 1275.1(2)
_cod_database_code 4109764

loop_
_symmetry_equiv_pos_as_xyz
'x, y, z'
'-x, -y, z'
'-x+1/2, y+1/2, -z'
'x+1/2, -y+1/2, -z'
'-x, -y, -z'
'x, y, -z'
'x-1/2, -y-1/2, z'
'-x-1/2, y-1/2, z'

loop_
_atom_site_label
_atom_site_type_symbol
_atom_site_fract_x
_atom_site_fract_y
_atom_site_fract_z
_atom_site_U_iso_or_equiv
_atom_site_adp_type
_atom_site_occupancy
_atom_site_symmetry_multiplicity
_atom_site_calc_flag
_atom_site_refinement_flags
Yb1 Yb 0.0000 0.0000 0.5000 0.0099(3) Uani 1 4 d S
Yb2 Yb 0.13822(5) 0.13105(8) 0.0000 0.0099(3) Uani 1 2 d S
Yb3 Yb 0.08918(5) 0.42810(8) 0.0000 0.0097(2) Uani 1 2 d S
Yb4 Yb 0.26513(5) 0.37250(8) 0.0000 0.0109(3) Uani 1 2 d S
Yb5 Yb 0.39925(5) 0.20480(8) 0.5000 0.0110(3) Uani 1 2 d S
Bi1 Bi 0.0000 0.5000 0.5000 0.0092(3) Uani 1 4 d S
Bi2 Bi 0.49265(4) 0.31027(7) 0.0000 0.0098(2) Uani 1 2 d S
Bi3 Bi 0.30734(4) 0.11450(7) 0.0000 0.0099(2) Uani 1 2 d S
Bi4 Bi 0.35452(4) 0.45411(7) 0.5000 0.0094(2) Uani 1 2 d S
Bi5 Bi 0.17036(4) 0.30860(7) 0.5000 0.0087(2) Uani 1 2 d S
Zn1 Zn 0.04727(13) 0.2701(2) 0.5000 0.0119(6) Uani 1 2 d S
Zn2 Zn 0.23850(13) 0.1102(2) 0.5000 0.0127(6) Uani 1 2 d S
Zn3 Zn 0.377(9) 0.376(14) 0.0000 0.009 Uiso 0.014(8) 2 d SP

loop_
_atom_site_aniso_label
_atom_site_aniso_U_11
_atom_site_aniso_U_22
_atom_site_aniso_U_33
_atom_site_aniso_U_23
_atom_site_aniso_U_13
_atom_site_aniso_U_12
Yb1 0.0077(8) 0.0100(6) 0.0121(8) 0.000 0.000 -0.0005(5)
Yb2 0.0095(6) 0.0107(5) 0.0094(6) 0.000 0.000 0.0003(4)
Yb3 0.0082(6) 0.0109(5) 0.0099(6) 0.000 0.000 0.0004(4)
Yb4 0.0090(6) 0.0121(5) 0.0117(6) 0.000 0.000 -0.0012(4)
Yb5 0.0080(6) 0.0116(5) 0.0134(6) 0.000 0.000 -0.0004(4)
Bi1 0.0079(7) 0.0097(6) 0.0101(7) 0.000 0.000 -0.0005(4)
Bi2 0.0097(5) 0.0110(4) 0.0089(5) 0.000 0.000 -0.0006(3)
Bi3 0.0079(5) 0.0116(4) 0.0102(5) 0.000 0.000 -0.0002(3)
Bi4 0.0069(5) 0.0101(4) 0.0110(5) 0.000 0.000 -0.0003(3)
Bi5 0.0066(5) 0.0105(4) 0.0090(5) 0.000 0.000 0.0002(3)
Zn1 0.0098(15) 0.0158(13) 0.0102(16) 0.000 0.000 -0.0024(11)
Zn2 0.0080(15) 0.0145(13) 0.0156(17) 0.000 0.000 -0.0011(11)

loop_
_atom_type_symbol
_atom_type_description
_atom_type_scat_dispersion_real
_atom_type_scat_dispersion_imag
_atom_type_scat_source
Zn Zn 0.2839 1.4301 'International Tables Vol C Tables 4.2.6.8 and 6.1.1.4'
Bi Bi -4.1077 10.2566 'International Tables Vol C Tables 4.2.6.8 and 6.1.1.4'
Yb Yb -0.3850 5.5486 'International Tables Vol C Tables 4.2.6.8 and 6.1.1.4'

loop_
_geom_angle_atom_site_label_1
_geom_angle_atom_site_label_2
_geom_angle_atom_site_label_3
_geom_angle
_geom_angle_site_symmetry_1
_geom_angle_site_symmetry_3
Bi4 Yb1 Bi4 180.0 7_565 3_546
Bi4 Yb1 Bi2 79.956(19) 7_565 7_566
Bi4 Yb1 Bi2 100.044(19) 3_546 7_566
Bi4 Yb1 Bi2 100.044(19) 7_565 3_545
Bi4 Yb1 Bi2 79.956(19) 3_546 3_545
Bi2 Yb1 Bi2 180.0 7_566 3_545
Bi4 Yb1 Bi2 79.956(19) 7_565 7_565
Bi4 Yb1 Bi2 100.044(19) 3_546 7_565
Bi2 Yb1 Bi2 88.35(2) 7_566 7_565
Bi2 Yb1 Bi2 91.65(2) 3_545 7_565
Bi4 Yb1 Bi2 100.044(19) 7_565 3_546
Bi4 Yb1 Bi2 79.956(19) 3_546 3_546
Bi2 Yb1 Bi2 91.65(2) 7_566 3_546
Bi2 Yb1 Bi2 88.35(2) 3_545 3_546
Bi2 Yb1 Bi2 180.00(2) 7_565 3_546
Bi4 Yb1 Zn1 83.10(5) 7_565 5_556
Bi4 Yb1 Zn1 96.90(5) 3_546 5_556
Bi2 Yb1 Zn1 132.04(2) 7_566 5_556
Bi2 Yb1 Zn1 47.96(2) 3_545 5_556
Bi2 Yb1 Zn1 132.04(2) 7_565 5_556
Bi2 Yb1 Zn1 47.96(2) 3_546 5_556
Bi4 Yb1 Zn1 96.91(5) 7_565 .
Bi4 Yb1 Zn1 83.09(5) 3_546 .
Bi2 Yb1 Zn1 47.96(2) 7_566 .
Bi2 Yb1 Zn1 132.04(2) 3_545 .
Bi2 Yb1 Zn1 47.96(2) 7_565 .
Bi2 Yb1 Zn1 132.04(2) 3_546 .
Zn1 Yb1 Zn1 180.0 5_556 .
Bi4 Yb1 Yb2 49.471(16) 7_565 5
Bi4 Yb1 Yb2 130.529(16) 3_546 5
Bi2 Yb1 Yb2 129.39(2) 7_566 5
Bi2 Yb1 Yb2 50.61(2) 3_545 5
Bi2 Yb1 Yb2 81.897(18) 7_565 5
Bi2 Yb1 Yb2 98.103(18) 3_546 5
Zn1 Yb1 Yb2 53.69(4) 5_556 5
Zn1 Yb1 Yb2 126.31(4) . 5
Bi4 Yb1 Yb2 130.529(16) 7_565 1_556
Bi4 Yb1 Yb2 49.471(16) 3_546 1_556
Bi2 Yb1 Yb2 50.61(2) 7_566 1_556
Bi2 Yb1 Yb2 129.39(2) 3_545 1_556
Bi2 Yb1 Yb2 98.103(18) 7_565 1_556
Bi2 Yb1 Yb2 81.897(18) 3_546 1_556
Zn1 Yb1 Yb2 126.31(4) 5_556 1_556
Zn1 Yb1 Yb2 53.69(4) . 1_556
Yb2 Yb1 Yb2 180.00(2) 5 1_556
Bi4 Yb1 Yb2 49.471(16) 7_565 5_556
Bi4 Yb1 Yb2 130.529(16) 3_546 5_556
Bi2 Yb1 Yb2 81.897(18) 7_566 5_556
Bi2 Yb1 Yb2 98.103(18) 3_545 5_556
Bi2 Yb1 Yb2 129.39(2) 7_565 5_556
Bi2 Yb1 Yb2 50.61(2) 3_546 5_556
Zn1 Yb1 Yb2 53.69(4) 5_556 5_556
Zn1 Yb1 Yb2 126.31(4) . 5_556
Yb2 Yb1 Yb2 67.626(17) 5 5_556
Yb2 Yb1 Yb2 112.374(17) 1_556 5_556
Bi4 Yb1 Yb2 130.529(16) 7_565 .
Bi4 Yb1 Yb2 49.471(16) 3_546 .
Bi2 Yb1 Yb2 98.103(18) 7_566 .
Bi2 Yb1 Yb2 81.897(18) 3_545 .
Bi2 Yb1 Yb2 50.61(2) 7_565 .
Bi2 Yb1 Yb2 129.39(2) 3_546 .
Zn1 Yb1 Yb2 126.31(4) 5_556 .
Zn1 Yb1 Yb2 53.69(4) . .
Yb2 Yb1 Yb2 112.375(18) 5 .
Yb2 Yb1 Yb2 67.625(18) 1_556 .
Yb2 Yb1 Yb2 180.0 5_556 .
Zn2 Yb2 Zn2 92.34(8) 1_554 .
Zn2 Yb2 Bi4 52.34(5) 1_554 3_545
Zn2 Yb2 Bi4 115.46(6) . 3_545
Zn2 Yb2 Bi4 115.46(5) 1_554 3_546
Zn2 Yb2 Bi4 52.34(5) . 3_546
Bi4 Yb2 Bi4 92.33(3) 3_545 3_546
Zn2 Yb2 Zn3 90(2) 1_554 3_545
Zn2 Yb2 Zn3 90(2) . 3_545
Bi4 Yb2 Zn3 47.0(6) 3_545 3_545
Bi4 Yb2 Zn3 47.0(6) 3_546 3_545
Zn2 Yb2 Bi2 133.51(4) 1_554 7_565
Zn2 Yb2 Bi2 133.51(4) . 7_565
Bi4 Yb2 Bi2 101.71(3) 3_545 7_565
Bi4 Yb2 Bi2 101.71(3) 3_546 7_565
Zn3 Yb2 Bi2 97(3) 3_545 7_565
Zn2 Yb2 Bi5 53.07(5) 1_554 1_554
Zn2 Yb2 Bi5 114.53(6) . 1_554
Bi4 Yb2 Bi5 87.063(19) 3_545 1_554
Bi4 Yb2 Bi5 164.72(4) 3_546 1_554
Zn3 Yb2 Bi5 134.1(7) 3_545 1_554
Bi2 Yb2 Bi5 93.35(3) 7_565 1_554
Zn2 Yb2 Bi5 114.54(6) 1_554 .
Zn2 Yb2 Bi5 53.08(5) . .
Bi4 Yb2 Bi5 164.73(4) 3_545 .
Bi4 Yb2 Bi5 87.063(19) 3_546 .
Zn3 Yb2 Bi5 134.1(7) 3_545 .
Bi2 Yb2 Bi5 93.34(3) 7_565 .
Bi5 Yb2 Bi5 89.53(3) 1_554 .
Zn2 Yb2 Zn1 154.89(7) 1_554 .
Zn2 Yb2 Zn1 87.53(5) . .
Bi4 Yb2 Zn1 147.59(6) 3_545 .
Bi4 Yb2 Zn1 84.02(4) 3_546 .
Zn3 Yb2 Zn1 116(2) 3_545 .
Bi2 Yb2 Zn1 48.35(4) 7_565 .
Bi5 Yb2 Zn1 104.51(5) 1_554 .
Bi5 Yb2 Zn1 47.51(5) . .
Zn2 Yb2 Zn1 87.53(5) 1_554 1_554
Zn2 Yb2 Zn1 154.89(7) . 1_554
Bi4 Yb2 Zn1 84.02(4) 3_545 1_554
Bi4 Yb2 Zn1 147.59(6) 3_546 1_554
Zn3 Yb2 Zn1 116(2) 3_545 1_554
Bi2 Yb2 Zn1 48.35(4) 7_565 1_554
Bi5 Yb2 Zn1 47.52(5) 1_554 1_554
Bi5 Yb2 Zn1 104.51(5) . 1_554
Zn1 Yb2 Zn1 82.21(7) . 1_554
Zn2 Yb2 Bi3 46.28(4) 1_554 .
Zn2 Yb2 Bi3 46.28(4) . .
Bi4 Yb2 Bi3 84.95(3) 3_545 .
Bi4 Yb2 Bi3 84.95(3) 3_546 .
Zn3 Yb2 Bi3 93(3) 3_545 .
Bi2 Yb2 Bi3 170.26(4) 7_565 .
Bi5 Yb2 Bi3 79.79(3) 1_554 .
Bi5 Yb2 Bi3 79.80(3) . .
Zn1 Yb2 Bi3 126.51(5) . .
Zn1 Yb2 Bi3 126.51(5) 1_554 .
Zn2 Yb2 Yb3 105.66(5) 1_554 .
Zn2 Yb2 Yb3 105.66(5) . .
Bi4 Yb2 Yb3 132.634(19) 3_545 .
Bi4 Yb2 Yb3 132.634(19) 3_546 .
Zn3 Yb2 Yb3 158(3) 3_545 .
Bi2 Yb2 Yb3 60.90(3) 7_565 .
Bi5 Yb2 Yb3 53.85(2) 1_554 .
Bi5 Yb2 Yb3 53.85(2) . .
Zn1 Yb2 Yb3 50.70(4) . .
Zn1 Yb2 Yb3 50.70(4) 1_554 .
Bi3 Yb2 Yb3 109.36(3) . .
Bi1 Yb3 Bi1 93.99(3) 1_554 .
Bi1 Yb3 Zn1 121.96(6) 1_554 .
Bi1 Yb3 Zn1 57.69(5) . .
Bi1 Yb3 Zn1 57.69(5) 1_554 1_554
Bi1 Yb3 Zn1 121.96(6) . 1_554
Zn1 Yb3 Zn1 93.33(8) . 1_554
Bi1 Yb3 Bi3 103.24(2) 1_554 3
Bi1 Yb3 Bi3 103.24(3) . 3
Zn1 Yb3 Bi3 130.37(4) . 3
Zn1 Yb3 Bi3 130.37(4) 1_554 3
Bi1 Yb3 Bi5 169.14(4) 1_554 .
Bi1 Yb3 Bi5 87.218(14) . .
Zn1 Yb3 Bi5 50.32(5) . .
Zn1 Yb3 Bi5 112.74(5) 1_554 .
Bi3 Yb3 Bi5 86.94(3) 3 .
Bi1 Yb3 Bi5 87.219(14) 1_554 1_554
Bi1 Yb3 Bi5 169.14(4) . 1_554
Zn1 Yb3 Bi5 112.74(5) . 1_554
Zn1 Yb3 Bi5 50.32(5) 1_554 1_554
Bi3 Yb3 Bi5 86.94(3) 3 1_554
Bi5 Yb3 Bi5 89.61(3) . 1_554
Bi1 Yb3 Bi2 82.68(2) 1_554 7_565
Bi1 Yb3 Bi2 82.68(2) . 7_565
Zn1 Yb3 Bi2 47.56(4) . 7_565
Zn1 Yb3 Bi2 47.55(4) 1_554 7_565
Bi3 Yb3 Bi2 171.14(4) 3 7_565
Bi5 Yb3 Bi2 86.78(3) . 7_565
Bi5 Yb3 Bi2 86.78(3) 1_554 7_565
Bi1 Yb3 Yb2 116.48(2) 1_554 .
Bi1 Yb3 Yb2 116.48(2) . .
Zn1 Yb3 Yb2 58.88(5) . .
Zn1 Yb3 Yb2 58.88(5) 1_554 .
Bi3 Yb3 Yb2 119.55(4) 3 .
Bi5 Yb3 Yb2 53.90(2) . .
Bi5 Yb3 Yb2 53.90(2) 1_554 .
Bi2 Yb3 Yb2 51.59(3) 7_565 .
Bi1 Yb3 Yb4 131.338(16) 1_554 .
Bi1 Yb3 Yb4 131.338(16) . .
Zn1 Yb3 Yb4 100.08(6) . .
Zn1 Yb3 Yb4 100.08(6) 1_554 .
Bi3 Yb3 Yb4 55.92(3) 3 .
Bi5 Yb3 Yb4 51.98(2) . .
Bi5 Yb3 Yb4 51.98(2) 1_554 .
Bi2 Yb3 Yb4 115.22(3) 7_565 .
Yb2 Yb3 Yb4 63.63(3) . .
Bi1 Yb3 Yb5 101.94(3) 1_554 3_556
Bi1 Yb3 Yb5 52.863(17) . 3_556
Zn1 Yb3 Yb5 97.52(4) . 3_556
Zn1 Yb3 Yb5 159.59(6) 1_554 3_556
Bi3 Yb3 Yb5 50.44(2) 3 3_556
Bi5 Yb3 Yb5 87.39(2) . 3_556
Bi5 Yb3 Yb5 137.37(4) 1_554 3_556
Bi2 Yb3 Yb5 135.38(2) 7_565 3_556
Yb2 Yb3 Yb5 141.28(2) . 3_556
Yb4 Yb3 Yb5 94.99(3) . 3_556
Bi1 Yb3 Yb5 52.863(17) 1_554 3
Bi1 Yb3 Yb5 101.94(3) . 3
Zn1 Yb3 Yb5 159.59(6) . 3
Zn1 Yb3 Yb5 97.52(4) 1_554 3
Bi3 Yb3 Yb5 50.44(2) 3 3
Bi5 Yb3 Yb5 137.37(4) . 3
Bi5 Yb3 Yb5 87.39(2) 1_554 3
Bi2 Yb3 Yb5 135.38(2) 7_565 3
Yb2 Yb3 Yb5 141.28(2) . 3
Yb4 Yb3 Yb5 94.99(3) . 3
Yb5 Yb3 Yb5 67.33(2) 3_556 3
Zn3 Yb4 Bi4 51.7(16) . .
Zn3 Yb4 Bi4 51.7(16) . 1_554
Bi4 Yb4 Bi4 92.48(3) . 1_554
Zn3 Yb4 Bi5 130.8(13) . 1_554
Bi4 Yb4 Bi5 175.52(4) . 1_554
Bi4 Yb4 Bi5 87.564(18) 1_554 1_554
Zn3 Yb4 Bi5 130.8(13) . .
Bi4 Yb4 Bi5 87.563(18) . .
Bi4 Yb4 Bi5 175.52(4) 1_554 .
Bi5 Yb4 Bi5 92.04(4) 1_554 .
Zn3 Yb4 Bi3 75(4) . .
Bi4 Yb4 Bi3 97.88(3) . .
Bi4 Yb4 Bi3 97.88(3) 1_554 .
Bi5 Yb4 Bi3 86.55(3) 1_554 .
Bi5 Yb4 Bi3 86.55(3) . .
Zn3 Yb4 Bi3 117(4) . 3
Bi4 Yb4 Bi3 90.19(3) . 3
Bi4 Yb4 Bi3 90.19(3) 1_554 3
Bi5 Yb4 Bi3 85.32(3) 1_554 3
Bi5 Yb4 Bi3 85.32(3) . 3
Bi3 Yb4 Bi3 168.29(4) . 3
Zn3 Yb4 Yb2 56(4) . 3
Bi4 Yb4 Yb2 52.88(2) . 3
Bi4 Yb4 Yb2 52.88(2) 1_554 3
Bi5 Yb4 Yb2 124.32(2) 1_554 3
Bi5 Yb4 Yb2 124.32(2) . 3
Bi3 Yb4 Yb2 130.68(4) . 3
Bi3 Yb4 Yb2 61.03(3) 3 3
Zn3 Yb4 Yb3 169(4) . .
Bi4 Yb4 Yb3 123.20(3) . .
Bi4 Yb4 Yb3 123.20(3) 1_554 .
Bi5 Yb4 Yb3 53.56(2) 1_554 .
Bi5 Yb4 Yb3 53.56(2) . .
Bi3 Yb4 Yb3 116.23(3) . .
Bi3 Yb4 Yb3 52.06(3) 3 .
Yb2 Yb4 Yb3 113.09(3) 3 .
Zn3 Yb4 Yb2 134(4) . .
Bi4 Yb4 Yb2 130.59(2) . .
Bi4 Yb4 Yb2 130.59(2) 1_554 .
Bi5 Yb4 Yb2 51.495(19) 1_554 .
Bi5 Yb4 Yb2 51.495(19) . .
Bi3 Yb4 Yb2 58.74(3) . .
Bi3 Yb4 Yb2 109.54(3) 3 .
Yb2 Yb4 Yb2 170.57(3) 3 .
Yb3 Yb4 Yb2 57.49(2) . .
Zn3 Yb4 Yb5 47(3) . 1_554
Bi4 Yb4 Yb5 97.10(3) . 1_554
Bi4 Yb4 Yb5 49.13(2) 1_554 1_554
Bi5 Yb4 Yb5 86.32(2) 1_554 1_554
Bi5 Yb4 Yb5 135.31(3) . 1_554
Bi3 Yb4 Yb5 48.756(19) . 1_554
Bi3 Yb4 Yb5 138.77(2) 3 1_554
Yb2 Yb4 Yb5 91.82(3) 3 1_554
Yb3 Yb4 Yb5 139.65(2) . 1_554
Yb2 Yb4 Yb5 96.12(3) . 1_554
Zn3 Yb4 Yb5 47(3) . .
Bi4 Yb4 Yb5 49.14(2) . .
Bi4 Yb4 Yb5 97.09(3) 1_554 .
Bi5 Yb4 Yb5 135.31(3) 1_554 .
Bi5 Yb4 Yb5 86.32(2) . .
Bi3 Yb4 Yb5 48.756(19) . .
Bi3 Yb4 Yb5 138.77(2) 3 .
Yb2 Yb4 Yb5 91.82(3) 3 .
Yb3 Yb4 Yb5 139.65(2) . .
Yb2 Yb4 Yb5 96.12(3) . .
Yb5 Yb4 Yb5 65.16(2) 1_554 .
Zn3 Yb5 Zn3 93(5) . 1_556
Zn3 Yb5 Zn1 95(3) . 7_665
Zn3 Yb5 Zn1 95(3) 1_556 7_665
Zn3 Yb5 Bi4 47(2) . .
Zn3 Yb5 Bi4 47(2) 1_556 .
Zn1 Yb5 Bi4 101.97(6) 7_665 .
Zn3 Yb5 Bi3 68(3) . .
Zn3 Yb5 Bi3 131(3) 1_556 .
Zn1 Yb5 Bi3 130.37(3) 7_665 .
Bi4 Yb5 Bi3 98.27(3) . .
Zn3 Yb5 Bi3 131(3) . 1_556
Zn3 Yb5 Bi3 68(3) 1_556 1_556
Zn1 Yb5 Bi3 130.38(3) 7_665 1_556
Bi4 Yb5 Bi3 98.27(3) . 1_556
Bi3 Yb5 Bi3 89.94(3) . 1_556
Zn3 Yb5 Bi2 48(3) . .
Zn3 Yb5 Bi2 109(3) 1_556 .
Zn1 Yb5 Bi2 49.79(3) 7_665 .
Bi4 Yb5 Bi2 78.99(3) . .
Bi3 Yb5 Bi2 91.522(17) . .
Bi3 Yb5 Bi2 177.06(4) 1_556 .
Zn3 Yb5 Bi2 109(3) . 1_556
Zn3 Yb5 Bi2 48(3) 1_556 1_556
Zn1 Yb5 Bi2 49.79(3) 7_665 1_556
Bi4 Yb5 Bi2 78.99(3) . 1_556
Bi3 Yb5 Bi2 177.06(4) . 1_556
Bi3 Yb5 Bi2 91.522(17) 1_556 1_556
Bi2 Yb5 Bi2 86.91(3) . 1_556
Zn3 Yb5 Bi1 127(3) . 3_546
Zn3 Yb5 Bi1 127(3) 1_556 3_546
Zn1 Yb5 Bi1 54.69(5) 7_665 3_546
Bi4 Yb5 Bi1 156.66(4) . 3_546
Bi3 Yb5 Bi1 98.18(3) . 3_546
Bi3 Yb5 Bi1 98.18(3) 1_556 3_546
Bi2 Yb5 Bi1 84.13(3) . 3_546
Bi2 Yb5 Bi1 84.13(3) 1_556 3_546
Zn3 Yb5 Zn2 94(3) . .
Zn3 Yb5 Zn2 94(3) 1_556 .
Zn1 Yb5 Zn2 166.99(7) 7_665 .
Bi4 Yb5 Zn2 91.04(5) . .
Bi3 Yb5 Zn2 45.96(2) . .
Bi3 Yb5 Zn2 45.96(2) 1_556 .
Bi2 Yb5 Zn2 134.73(2) . .
Bi2 Yb5 Zn2 134.73(2) 1_556 .
Bi1 Yb5 Zn2 112.30(5) 3_546 .
Zn3 Yb5 Yb3 100(2) . 3_545
Zn3 Yb5 Yb3 166(3) 1_556 3_545
Zn1 Yb5 Yb3 91.10(5) 7_665 3_545
Bi4 Yb5 Yb3 144.100(17) . 3_545
Bi3 Yb5 Yb3 50.15(2) . 3_545
Bi3 Yb5 Yb3 98.20(3) 1_556 3_545
Bi2 Yb5 Yb3 84.69(2) . 3_545
Bi2 Yb5 Yb3 132.05(3) 1_556 3_545
Bi1 Yb5 Yb3 48.089(17) 3_546 3_545
Zn2 Yb5 Yb3 78.11(4) . 3_545
Zn3 Yb5 Yb3 166(3) . 3_546
Zn3 Yb5 Yb3 100(2) 1_556 3_546
Zn1 Yb5 Yb3 91.10(5) 7_665 3_546
Bi4 Yb5 Yb3 144.100(17) . 3_546
Bi3 Yb5 Yb3 98.20(3) . 3_546
Bi3 Yb5 Yb3 50.15(2) 1_556 3_546
Bi2 Yb5 Yb3 132.05(3) . 3_546
Bi2 Yb5 Yb3 84.69(2) 1_556 3_546
Bi1 Yb5 Yb3 48.089(17) 3_546 3_546
Zn2 Yb5 Yb3 78.11(4) . 3_546
Yb3 Yb5 Yb3 67.33(2) 3_545 3_546
Zn1 Bi1 Zn1 180.0 5_566 .
Zn1 Bi1 Yb3 61.43(3) 5_566 5_565
Zn1 Bi1 Yb3 118.57(3) . 5_565
Zn1 Bi1 Yb3 118.57(3) 5_566 1_556
Zn1 Bi1 Yb3 61.43(3) . 1_556
Yb3 Bi1 Yb3 180.0 5_565 1_556
Zn1 Bi1 Yb3 61.43(3) 5_566 5_566
Zn1 Bi1 Yb3 118.57(3) . 5_566
Yb3 Bi1 Yb3 93.99(3) 5_565 5_566
Yb3 Bi1 Yb3 86.01(3) 1_556 5_566
Zn1 Bi1 Yb3 118.57(3) 5_566 .
Zn1 Bi1 Yb3 61.43(3) . .
Yb3 Bi1 Yb3 86.01(3) 5_565 .
Yb3 Bi1 Yb3 93.99(3) 1_556 .
Yb3 Bi1 Yb3 180.0 5_566 .
Zn1 Bi1 Yb5 60.68(6) 5_566 3_556
Zn1 Bi1 Yb5 119.31(6) . 3_556
Yb3 Bi1 Yb5 100.95(2) 5_565 3_556
Yb3 Bi1 Yb5 79.05(2) 1_556 3_556
Yb3 Bi1 Yb5 100.95(2) 5_566 3_556
Yb3 Bi1 Yb5 79.05(2) . 3_556
Zn1 Bi1 Yb5 119.32(6) 5_566 7_565
Zn1 Bi1 Yb5 60.69(6) . 7_565
Yb3 Bi1 Yb5 79.05(2) 5_565 7_565
Yb3 Bi1 Yb5 100.95(2) 1_556 7_565
Yb3 Bi1 Yb5 79.05(2) 5_566 7_565
Yb3 Bi1 Yb5 100.95(2) . 7_565
Yb5 Bi1 Yb5 180.0 3_556 7_565
Zn3 Bi2 Zn1 121.4(9) . 7_665
Zn3 Bi2 Zn1 121.4(9) . 7_664
Zn1 Bi2 Zn1 111.79(10) 7_665 7_664
Zn3 Bi2 Yb2 149(4) . 7_665
Zn1 Bi2 Yb2 70.22(6) 7_665 7_665
Zn1 Bi2 Yb2 70.22(6) 7_664 7_665
Zn3 Bi2 Yb1 80(3) . 3_556
Zn1 Bi2 Yb1 70.11(5) 7_665 3_556
Zn1 Bi2 Yb1 144.46(7) 7_664 3_556
Yb2 Bi2 Yb1 78.02(2) 7_665 3_556
Zn3 Bi2 Yb1 80(3) . 3
Zn1 Bi2 Yb1 144.46(7) 7_665 3
Zn1 Bi2 Yb1 70.11(5) 7_664 3
Yb2 Bi2 Yb1 78.02(2) 7_665 3
Yb1 Bi2 Yb1 88.35(2) 3_556 3
Zn3 Bi2 Yb5 63(2) . .
Zn1 Bi2 Yb5 63.37(6) 7_665 .
Zn1 Bi2 Yb5 133.68(7) 7_664 .
Yb2 Bi2 Yb5 133.08(2) 7_665 .
Yb1 Bi2 Yb5 80.291(17) 3_556 .
Yb1 Bi2 Yb5 142.18(3) 3 .
Zn3 Bi2 Yb5 63(2) . 1_554
Zn1 Bi2 Yb5 133.68(7) 7_665 1_554
Zn1 Bi2 Yb5 63.37(6) 7_664 1_554
Yb2 Bi2 Yb5 133.08(2) 7_665 1_554
Yb1 Bi2 Yb5 142.17(3) 3_556 1_554
Yb1 Bi2 Yb5 80.291(17) 3 1_554
Yb5 Bi2 Yb5 86.90(3) . 1_554
Zn3 Bi2 Yb3 143(4) . 7_665
Zn1 Bi2 Yb3 57.14(5) 7_665 7_665
Zn1 Bi2 Yb3 57.14(5) 7_664 7_665
Yb2 Bi2 Yb3 67.51(3) 7_665 7_665
Yb1 Bi2 Yb3 123.70(2) 3_556 7_665
Yb1 Bi2 Yb3 123.70(2) 3 7_665
Yb5 Bi2 Yb3 91.95(3) . 7_665
Yb5 Bi2 Yb3 91.95(3) 1_554 7_665
Zn2 Bi3 Zn2 113.57(11) . 1_554
Zn2 Bi3 Yb3 111.60(6) . 3_545
Zn2 Bi3 Yb3 111.60(6) 1_554 3_545
Zn2 Bi3 Yb5 159.40(7) . 1_554
Zn2 Bi3 Yb5 75.73(5) 1_554 1_554
Yb3 Bi3 Yb5 79.41(3) 3_545 1_554
Zn2 Bi3 Yb5 75.73(5) . .
Zn2 Bi3 Yb5 159.40(7) 1_554 .
Yb3 Bi3 Yb5 79.41(3) 3_545 .
Yb5 Bi3 Yb5 89.94(3) 1_554 .
Zn2 Bi3 Yb4 82.40(6) . .
Zn2 Bi3 Yb4 82.40(6) 1_554 .
Yb3 Bi3 Yb4 151.75(4) 3_545 .
Yb5 Bi3 Yb4 80.71(3) 1_554 .
Yb5 Bi3 Yb4 80.71(3) . .
Zn2 Bi3 Yb4 74.20(6) . 3_545
Zn2 Bi3 Yb4 74.20(6) 1_554 3_545
Yb3 Bi3 Yb4 72.02(3) 3_545 3_545
Yb5 Bi3 Yb4 126.38(2) 1_554 3_545
Yb5 Bi3 Yb4 126.38(2) . 3_545
Yb4 Bi3 Yb4 136.23(3) . 3_545
Zn2 Bi3 Yb2 56.94(5) . .
Zn2 Bi3 Yb2 56.94(5) 1_554 .
Yb3 Bi3 Yb2 137.47(4) 3_545 .
Yb5 Bi3 Yb2 126.67(2) 1_554 .
Yb5 Bi3 Yb2 126.67(2) . .
Yb4 Bi3 Yb2 70.78(3) . .
Yb4 Bi3 Yb2 65.45(3) 3_545 .
Zn3 Bi4 Zn3 129(7) 1_556 .
Zn3 Bi4 Zn2 114(4) 1_556 3_556
Zn3 Bi4 Zn2 114(4) . 3_556
Zn3 Bi4 Yb4 49(4) 1_556 1_556
Zn3 Bi4 Yb4 131(4) . 1_556
Zn2 Bi4 Yb4 77.09(5) 3_556 1_556
Zn3 Bi4 Yb4 131(4) 1_556 .
Zn3 Bi4 Yb4 49(4) . .
Zn2 Bi4 Yb4 77.09(5) 3_556 .
Yb4 Bi4 Yb4 92.48(4) 1_556 .
Zn3 Bi4 Yb2 67(4) 1_556 3_556
Zn3 Bi4 Yb2 155(4) . 3_556
Zn2 Bi4 Yb2 63.82(4) 3_556 3_556
Yb4 Bi4 Yb2 74.33(2) 1_556 3_556
Yb4 Bi4 Yb2 140.52(4) . 3_556
Zn3 Bi4 Yb2 155(4) 1_556 3
Zn3 Bi4 Yb2 67(4) . 3
Zn2 Bi4 Yb2 63.82(4) 3_556 3
Yb4 Bi4 Yb2 140.52(4) 1_556 3
Yb4 Bi4 Yb2 74.33(2) . 3
Yb2 Bi4 Yb2 92.33(3) 3_556 3
Zn3 Bi4 Yb1 83(4) 1_556 3_556
Zn3 Bi4 Yb1 83(4) . 3_556
Zn2 Bi4 Yb1 126.13(6) 3_556 3_556
Yb4 Bi4 Yb1 131.33(2) 1_556 3_556
Yb4 Bi4 Yb1 131.33(2) . 3_556
Yb2 Bi4 Yb1 80.15(3) 3_556 3_556
Yb2 Bi4 Yb1 80.15(3) 3 3_556
Zn3 Bi4 Yb5 65(4) 1_556 .
Zn3 Bi4 Yb5 65(4) . .
Zn2 Bi4 Yb5 151.17(7) 3_556 .
Yb4 Bi4 Yb5 83.12(3) 1_556 .
Yb4 Bi4 Yb5 83.12(3) . .
Yb2 Bi4 Yb5 130.08(2) 3_556 .
Yb2 Bi4 Yb5 130.08(2) 3 .
Yb1 Bi4 Yb5 82.69(3) 3_556 .
Zn1 Bi5 Zn2 110.99(9) . .
Zn1 Bi5 Yb4 132.99(2) . .
Zn2 Bi5 Yb4 83.01(5) . .
Zn1 Bi5 Yb4 132.99(2) . 1_556
Zn2 Bi5 Yb4 83.01(5) . 1_556
Yb4 Bi5 Yb4 92.04(4) . 1_556
Zn1 Bi5 Yb3 62.91(4) . .
Zn2 Bi5 Yb3 132.15(3) . .
Yb4 Bi5 Yb3 74.46(2) . .
Yb4 Bi5 Yb3 138.26(4) 1_556 .
Zn1 Bi5 Yb3 62.91(4) . 1_556
Zn2 Bi5 Yb3 132.15(3) . 1_556
Yb4 Bi5 Yb3 138.26(4) . 1_556
Yb4 Bi5 Yb3 74.46(2) 1_556 1_556
Yb3 Bi5 Yb3 89.61(3) . 1_556
Zn1 Bi5 Yb2 70.70(5) . .
Zn2 Bi5 Yb2 62.08(4) . .
Yb4 Bi5 Yb2 78.53(2) . .
Yb4 Bi5 Yb2 144.55(4) 1_556 .
Yb3 Bi5 Yb2 72.25(2) . .
Yb3 Bi5 Yb2 133.44(4) 1_556 .
Zn1 Bi5 Yb2 70.70(5) . 1_556
Zn2 Bi5 Yb2 62.08(4) . 1_556
Yb4 Bi5 Yb2 144.55(4) . 1_556
Yb4 Bi5 Yb2 78.53(2) 1_556 1_556
Yb3 Bi5 Yb2 133.44(4) . 1_556
Yb3 Bi5 Yb2 72.25(2) 1_556 1_556
Yb2 Bi5 Yb2 89.53(3) . 1_556
Bi5 Zn1 Bi2 119.10(6) . 7_565
Bi5 Zn1 Bi2 119.10(6) . 7_566
Bi2 Zn1 Bi2 111.79(10) 7_565 7_566
Bi5 Zn1 Bi1 99.75(9) . .
Bi2 Zn1 Bi1 101.11(7) 7_565 .
Bi2 Zn1 Bi1 101.11(7) 7_566 .
Bi5 Zn1 Yb3 66.77(6) . 1_556
Bi2 Zn1 Yb3 161.95(11) 7_565 1_556
Bi2 Zn1 Yb3 75.30(3) 7_566 1_556
Bi1 Zn1 Yb3 60.88(5) . 1_556
Bi5 Zn1 Yb3 66.77(6) . .
Bi2 Zn1 Yb3 75.30(3) 7_565 .
Bi2 Zn1 Yb3 161.95(11) 7_566 .
Bi1 Zn1 Yb3 60.88(5) . .
Yb3 Zn1 Yb3 93.33(8) 1_556 .
Bi5 Zn1 Yb5 164.38(11) . 7_565
Bi2 Zn1 Yb5 66.84(6) 7_565 7_565
Bi2 Zn1 Yb5 66.84(6) 7_566 7_565
Bi1 Zn1 Yb5 64.63(6) . 7_565
Yb3 Zn1 Yb5 103.21(7) 1_556 7_565
Yb3 Zn1 Yb5 103.21(7) . 7_565
Bi5 Zn1 Yb2 61.79(5) . 1_556
Bi2 Zn1 Yb2 127.63(10) 7_565 1_556
Bi2 Zn1 Yb2 61.44(4) 7_566 1_556
Bi1 Zn1 Yb2 131.17(5) . 1_556
Yb3 Zn1 Yb2 70.42(4) 1_556 1_556
Yb3 Zn1 Yb2 128.41(9) . 1_556
Yb5 Zn1 Yb2 127.83(6) 7_565 1_556
Bi5 Zn1 Yb2 61.79(5) . .
Bi2 Zn1 Yb2 61.44(4) 7_565 .
Bi2 Zn1 Yb2 127.63(10) 7_566 .
Bi1 Zn1 Yb2 131.17(5) . .
Yb3 Zn1 Yb2 128.41(9) 1_556 .
Yb3 Zn1 Yb2 70.42(4) . .
Yb5 Zn1 Yb2 127.83(6) 7_565 .
Yb2 Zn1 Yb2 82.21(7) 1_556 .
Bi5 Zn1 Yb1 117.19(9) . .
Bi2 Zn1 Yb1 61.93(5) 7_565 .
Bi2 Zn1 Yb1 61.93(5) 7_566 .
Bi1 Zn1 Yb1 143.06(10) . .
Yb3 Zn1 Yb1 132.82(4) 1_556 .
Yb3 Zn1 Yb1 132.83(4) . .
Yb5 Zn1 Yb1 78.43(6) 7_565 .
Yb2 Zn1 Yb1 72.19(5) 1_556 .
Yb2 Zn1 Yb1 72.19(5) . .
Bi3 Zn2 Bi3 113.57(11) 1_556 .
Bi3 Zn2 Bi4 114.17(6) 1_556 3_546
Bi3 Zn2 Bi4 114.17(6) . 3_546
Bi3 Zn2 Bi5 105.42(7) 1_556 .
Bi3 Zn2 Bi5 105.42(7) . .
Bi4 Zn2 Bi5 102.59(9) 3_546 .
Bi3 Zn2 Yb2 168.07(9) 1_556 .
Bi3 Zn2 Yb2 76.78(3) . .
Bi4 Zn2 Yb2 63.83(5) 3_546 .
Bi5 Zn2 Yb2 64.85(5) . .
Bi3 Zn2 Yb2 76.78(3) 1_556 1_556
Bi3 Zn2 Yb2 168.07(10) . 1_556
Bi4 Zn2 Yb2 63.83(5) 3_546 1_556
Bi5 Zn2 Yb2 64.85(5) . 1_556
Yb2 Zn2 Yb2 92.34(8) . 1_556
Bi3 Zn2 Yb5 58.31(5) 1_556 .
Bi3 Zn2 Yb5 58.31(5) . .
Bi4 Zn2 Yb5 154.85(10) 3_546 .
Bi5 Zn2 Yb5 102.56(8) . .
Yb2 Zn2 Yb5 128.76(5) . .
Yb2 Zn2 Yb5 128.76(5) 1_556 .
Yb4 Zn3 Bi4 79(4) . 1_554
Yb4 Zn3 Bi4 79(4) . .
Bi4 Zn3 Bi4 129(7) 1_554 .
Yb4 Zn3 Bi2 161(8) . .
Bi4 Zn3 Bi2 108(4) 1_554 .
Bi4 Zn3 Bi2 108(4) . .
Yb4 Zn3 Yb5 98(5) . 1_554
Bi4 Zn3 Yb5 68.3(13) 1_554 1_554
Bi4 Zn3 Yb5 160(6) . 1_554
Bi2 Zn3 Yb5 69(4) . 1_554
Yb4 Zn3 Yb5 98(5) . .
Bi4 Zn3 Yb5 160(6) 1_554 .
Bi4 Zn3 Yb5 68.3(13) . .
Bi2 Zn3 Yb5 69(4) . .
Yb5 Zn3 Yb5 93(5) 1_554 .
Yb4 Zn3 Yb2 85(5) . 3
Bi4 Zn3 Yb2 66(4) 1_554 3
Bi4 Zn3 Yb2 66(4) . 3
Bi2 Zn3 Yb2 114(6) . 3
Yb5 Zn3 Yb2 133(2) 1_554 3
Yb5 Zn3 Yb2 133(2) . 3

loop_
_geom_bond_atom_site_label_1
_geom_bond_atom_site_label_2
_geom_bond_distance
_geom_bond_site_symmetry_2
Yb1 Bi4 3.2512(10) 7_565
Yb1 Bi4 3.2512(10) 3_546
Yb1 Bi2 3.3208(7) 7_566
Yb1 Bi2 3.3208(7) 3_545
Yb1 Bi2 3.3208(7) 7_565
Yb1 Bi2 3.3208(7) 3_546
Yb1 Zn1 3.539(3) 5_556
Yb1 Zn1 3.539(3) .
Yb1 Yb2 4.1585(9) 5
Yb1 Yb2 4.1585(9) 1_556
Yb1 Yb2 4.1585(9) 5_556
Yb1 Yb2 4.1586(9) .
Yb2 Zn2 3.208(2) 1_554
Yb2 Zn2 3.208(2) .
Yb2 Bi4 3.2081(9) 3_545
Yb2 Bi4 3.2081(9) 3_546
Yb2 Zn3 3.21(17) 3_545
Yb2 Bi2 3.2853(14) 7_565
Yb2 Bi5 3.2863(9) 1_554
Yb2 Bi5 3.2863(9) .
Yb2 Zn1 3.520(2) .
Yb2 Zn1 3.520(2) 1_554
Yb2 Bi3 3.7259(14) .
Yb2 Yb3 3.8736(14) .
Yb3 Bi1 3.1646(7) 1_554
Yb3 Bi1 3.1646(7) .
Yb3 Zn1 3.182(2) .
Yb3 Zn1 3.182(2) 1_554
Yb3 Bi3 3.2606(14) 3
Yb3 Bi5 3.2840(9) .
Yb3 Bi5 3.2840(9) 1_554
Yb3 Bi2 3.6636(14) 7_565
Yb3 Yb4 3.9326(15) .
Yb3 Yb5 4.1749(12) 3_556
Yb3 Yb5 4.1749(12) 3
Yb4 Zn3 2.47(19) .
Yb4 Bi4 3.2041(9) .
Yb4 Bi4 3.2042(9) 1_554
Yb4 Bi5 3.2158(10) 1_554
Yb4 Bi5 3.2158(10) .
Yb4 Bi3 3.3620(14) .
Yb4 Bi3 3.4246(14) 3
Yb4 Yb2 3.8737(14) 3
Yb4 Yb5 4.2976(13) 1_554
Yb4 Yb5 4.2976(13) .
Yb5 Zn3 3.19(12) .
Yb5 Zn3 3.19(12) 1_556
Yb5 Zn1 3.271(3) 7_665
Yb5 Bi4 3.2737(13) .
Yb5 Bi3 3.2744(10) .
Yb5 Bi3 3.2744(10) 1_556
Yb5 Bi2 3.3648(10) .
Yb5 Bi2 3.3648(10) 1_556
Yb5 Bi1 3.3899(10) 3_546
Yb5 Zn2 3.729(3) .
Yb5 Yb3 4.1749(12) 3_545
Yb5 Yb3 4.1749(12) 3_546
Bi1 Zn1 3.062(3) 5_566
Bi1 Zn1 3.062(3) .
Bi1 Yb3 3.1645(7) 5_565
Bi1 Yb3 3.1645(7) 1_556
Bi1 Yb3 3.1645(7) 5_566
Bi1 Yb5 3.3899(10) 3_556
Bi1 Yb5 3.3899(10) 7_565
Bi2 Zn3 2.67(19) .
Bi2 Zn1 2.7949(17) 7_665
Bi2 Zn1 2.7949(17) 7_664
Bi2 Yb2 3.2853(14) 7_665
Bi2 Yb1 3.3208(7) 3_556
Bi2 Yb1 3.3208(7) 3
Bi2 Yb5 3.3648(10) 1_554
Bi2 Yb3 3.6635(14) 7_665
Bi3 Zn2 2.7661(17) .
Bi3 Zn2 2.7661(17) 1_554
Bi3 Yb3 3.2606(14) 3_545
Bi3 Yb5 3.2744(10) 1_554
Bi3 Yb4 3.4246(14) 3_545
Bi4 Zn3 2.56(8) 1_556
Bi4 Zn3 2.56(8) .
Bi4 Zn2 2.830(3) 3_556
Bi4 Yb4 3.2041(9) 1_556
Bi4 Yb2 3.2081(9) 3_556
Bi4 Yb2 3.2081(9) 3
Bi4 Yb1 3.2513(10) 3_556
Bi5 Zn1 2.750(3) .
Bi5 Zn2 2.902(3) .
Bi5 Yb4 3.2159(10) 1_556
Bi5 Yb3 3.2840(9) 1_556
Bi5 Yb2 3.2864(9) 1_556
Zn1 Bi2 2.7949(17) 7_565
Zn1 Bi2 2.7949(17) 7_566
Zn1 Yb3 3.182(2) 1_556
Zn1 Yb5 3.271(3) 7_565
Zn1 Yb2 3.520(2) 1_556
Zn2 Bi3 2.7660(17) 1_556
Zn2 Bi4 2.830(3) 3_546
Zn2 Yb2 3.208(2) 1_556
Zn3 Bi4 2.56(8) 1_554
Zn3 Yb5 3.19(12) 1_554
Zn3 Yb2 3.21(17) 3
